data_2202365
loop_
_publ_author_name
'Panosyan, Francis B.'
'Lough, Alan J.'
'Chin, Jik'

_publ_section_title
'[(<i>S,S</i>)-<i>N</i>-(1-{6-[1-(Dimethylamino)ethyl]pyridin-2-yl}ethyl)-<i>N,N</i>-dimethylamine-\k^3^<i>N</i>]dibromozinc(II)'
_journal_issue 9
_journal_name_full 'Acta Crystallographica Section E'
_journal_page_first m827
_journal_page_last m829
_journal_paper_doi 10.1107/S1600536803018920
_journal_volume 59
_journal_year 2003
_chemical_formula_iupac '[Zn Br2 (C13 H23 N3)]'
_chemical_formula_moiety 'C13 H23 Br2 N3 Zn'
_chemical_formula_sum 'C13 H23 Br2 N3 Zn'
_chemical_formula_weight 446.53
_chemical_name_systematic
;
[(S,S)-N-(1-{6-[1-(Dimethylamino)ethyl]pyridin-2-yl}ethyl)-N,N-
dimethylamine-\k^3^N]dibromozinc(II)
;
_space_group_IT_number 4
_symmetry_cell_setting monoclinic
_symmetry_space_group_name_Hall 'P 2yb'
_symmetry_space_group_name_H-M 'P 1 21 1'
_atom_sites_solution_hydrogens geom
_atom_sites_solution_primary direct
_atom_sites_solution_secondary difmap
_cell_angle_alpha 90.00
_cell_angle_beta 103.7120(10)
_cell_angle_gamma 90.00
_cell_formula_units_Z 4
_cell_length_a 9.9680(2)
_cell_length_b 11.5077(2)
_cell_length_c 15.4906(4)
_cell_measurement_reflns_used 24950
_cell_measurement_temperature 150.0(10)
_cell_measurement_theta_max 27.5
_cell_measurement_theta_min 2.6
_cell_volume 1726.26(6)
_computing_cell_refinement 'DENZO-SMN (Otwinowski & Minor, 1997)'
_computing_data_collection 'COLLECT (Nonius, 1997-2002)'
_computing_data_reduction DENZO-SMN
_computing_molecular_graphics SHELXTL
_computing_publication_material SHELXT
_computing_structure_refinement SHELXTL
_computing_structure_solution 'SHELXTL (Sheldrick, 2001)'
_diffrn_ambient_temperature 150(2)
_diffrn_detector_area_resol_mean 9
_diffrn_measured_fraction_theta_full 0.991
_diffrn_measured_fraction_theta_max 0.991
_diffrn_measurement_device_type 'Nonius KappaCCD'
_diffrn_measurement_method '\f scans and \w scans from \k offsets'
_diffrn_radiation_monochromator graphite
_diffrn_radiation_source 'fine-focus sealed tube'
_diffrn_radiation_type MoK\a
_diffrn_radiation_wavelength 0.71073
_diffrn_reflns_av_R_equivalents 0.0637
_diffrn_reflns_av_sigmaI/netI 0.0712
_diffrn_reflns_limit_h_max 12
_diffrn_reflns_limit_h_min -12
_diffrn_reflns_limit_k_max 14
_diffrn_reflns_limit_k_min -14
_diffrn_reflns_limit_l_max 20
_diffrn_reflns_limit_l_min -19
_diffrn_reflns_number 12530
_diffrn_reflns_theta_full 27.54
_diffrn_reflns_theta_max 27.54
_diffrn_reflns_theta_min 3.01
_diffrn_standards_decay_% 0
_diffrn_standards_number 0
_exptl_absorpt_coefficient_mu 6.044
_exptl_absorpt_correction_T_max 0.234
_exptl_absorpt_correction_T_min 0.131
_exptl_absorpt_correction_type multi-scan
_exptl_absorpt_process_details '(SORTAV; Blessing, 1995)'
_exptl_crystal_colour colourless
_exptl_crystal_density_diffrn 1.718
_exptl_crystal_density_method 'not measured'
_exptl_crystal_description block
_exptl_crystal_F_000 888
_exptl_crystal_size_max 0.35
_exptl_crystal_size_mid 0.30
_exptl_crystal_size_min 0.24
_refine_diff_density_max 0.911
_refine_diff_density_min -1.644
_refine_ls_abs_structure_details 'Flack (1983); 3292 Friedel pairs'
_refine_ls_abs_structure_Flack -0.021(13)
_refine_ls_extinction_coef 0.0082(10)
_refine_ls_extinction_expression Fc^*^=kFc[1+0.001xFc^2^\l^3^/sin(2\q)]^-1/4^
_refine_ls_extinction_method SHELXL97
_refine_ls_goodness_of_fit_ref 1.062
_refine_ls_hydrogen_treatment constr
_refine_ls_matrix_type full
_refine_ls_number_parameters 344
_refine_ls_number_reflns 7418
_refine_ls_number_restraints 1
_refine_ls_restrained_S_all 1.062
_refine_ls_R_factor_all 0.0543
_refine_ls_R_factor_gt 0.0511
_refine_ls_shift/su_max <0.001
_refine_ls_shift/su_mean 0.000
_refine_ls_structure_factor_coef Fsqd
_refine_ls_weighting_details 'calc w = 1/[\s^2^(Fo^2^)+(0.0848P)^2^+0.0739P] where P = (Fo^2^+2Fc^2^)/3'
_refine_ls_weighting_scheme calc
_refine_ls_wR_factor_gt 0.1270
_refine_ls_wR_factor_ref 0.1310
_reflns_number_gt 6981
_reflns_number_total 7418
_reflns_threshold_expression I>2\s(I)
_cod_data_source_file bt6335.cif
_cod_data_source_block 3
_cod_depositor_comments
;
The following automatic conversions were performed:
'_symmetry_cell_setting' value 'Monoclinic' changed to 'monoclinic'
according to '/home/saulius/struct/CIF-dictionaries/cif_core.dic'
dictionary named 'cif_core.dic' version 2.4.1 from 2010-06-29.

Automatic conversion script
Id: cif_fix_enum 1527 2010-12-29 10:47:43Z saulius 

The following automatic conversions were performed:

'_symmetry_cell_setting' value 'Monoclinic' changed to 'monoclinic'
according to /home/saulius/struct/CIF-dictionaries/cif_core.dic
dictionary named 'cif_core.dic' version 2.4.1 from 2010-06-29.

Automatic conversion script
Id: cif_fix_values 1715 2011-07-08 13:25:40Z adriana 
;
_cod_original_sg_symbol_H-M 'P 21'
_cod_database_code 2202365
_cod_database_fobs_code 2202365

loop_
_symmetry_equiv_pos_as_xyz
'x, y, z'
'-x, y+1/2, -z'

loop_
_atom_site_label
_atom_site_fract_x
_atom_site_fract_y
_atom_site_fract_z
_atom_site_U_iso_or_equiv
_atom_site_adp_type
_atom_site_calc_flag
_atom_site_refinement_flags
_atom_site_occupancy
_atom_site_disorder_assembly
_atom_site_disorder_group
_atom_site_type_symbol
Zn1A 0.10746(5) 0.63162(6) 0.34857(4) 0.02934(15) Uani d . 1 . . Zn
Br1A 0.01456(6) 0.72224(6) 0.20732(4) 0.04120(16) Uani d . 1 . . Br
Br2A -0.07060(6) 0.63257(6) 0.43285(4) 0.04478(17) Uani d . 1 . . Br
N1A 0.2394(4) 0.7659(4) 0.4323(3) 0.0296(9) Uani d . 1 . . N
N2A 0.3106(4) 0.5837(4) 0.3455(3) 0.0279(8) Uani d . 1 . . N
N3A 0.1006(5) 0.4383(5) 0.3306(4) 0.0408(11) Uani d . 1 . . N
C1A 0.3676(5) 0.7783(5) 0.3984(3) 0.0306(10) Uani d . 1 . . C
H1AA 0.3403 0.8221 0.3412 0.037 Uiso calc R 1 . . H
C2A 0.4129(5) 0.6591(5) 0.3756(3) 0.0279(10) Uani d . 1 . . C
C3A 0.5480(5) 0.6280(5) 0.3796(3) 0.0326(10) Uani d . 1 . . C
H3AA 0.6215 0.6806 0.4021 0.039 Uiso calc R 1 . . H
C4A 0.5746(6) 0.5185(6) 0.3500(4) 0.0350(12) Uani d . 1 . . C
H4AA 0.6672 0.4955 0.3531 0.042 Uiso calc R 1 . . H
C5A 0.4683(6) 0.4430(6) 0.3163(4) 0.0364(12) Uani d . 1 . . C
H5AA 0.4853 0.3693 0.2933 0.044 Uiso calc R 1 . . H
C6A 0.3346(5) 0.4782(5) 0.3169(3) 0.0288(10) Uani d . 1 . . C
C7A 0.2091(6) 0.4037(6) 0.2825(4) 0.0412(14) Uani d . 1 . . C
H7AA 0.2339 0.3202 0.2950 0.049 Uiso calc R 1 . . H
C8A 0.1649(7) 0.8779(6) 0.4263(5) 0.0436(14) Uani d . 1 . . C
H8AA 0.2239 0.9358 0.4634 0.065 Uiso calc R 1 . . H
H8AB 0.0802 0.8676 0.4471 0.065 Uiso calc R 1 . . H
H8AC 0.1413 0.9044 0.3645 0.065 Uiso calc R 1 . . H
C9A 0.2725(6) 0.7248(7) 0.5252(4) 0.0433(14) Uani d . 1 . . C
H9AA 0.3304 0.7824 0.5633 0.065 Uiso calc R 1 . . H
H9AB 0.3222 0.6508 0.5293 0.065 Uiso calc R 1 . . H
H9AC 0.1868 0.7138 0.5448 0.065 Uiso calc R 1 . . H
C10A 0.4842(6) 0.8475(6) 0.4581(4) 0.0428(14) Uani d . 1 . . C
H10A 0.4494 0.9237 0.4708 0.064 Uiso calc R 1 . . H
H10B 0.5594 0.8579 0.4280 0.064 Uiso calc R 1 . . H
H10C 0.5186 0.8053 0.5139 0.064 Uiso calc R 1 . . H
C11A 0.1618(8) 0.4226(8) 0.1811(5) 0.059(2) Uani d . 1 . . C
H11A 0.2356 0.3988 0.1529 0.088 Uiso calc R 1 . . H
H11B 0.1407 0.5050 0.1688 0.088 Uiso calc R 1 . . H
H11C 0.0790 0.3760 0.1572 0.088 Uiso calc R 1 . . H
C12A 0.1414(8) 0.3859(8) 0.4199(6) 0.063(2) Uani d . 1 . . C
H12A 0.1394 0.3011 0.4146 0.095 Uiso calc R 1 . . H
H12B 0.0770 0.4107 0.4552 0.095 Uiso calc R 1 . . H
H12C 0.2350 0.4113 0.4492 0.095 Uiso calc R 1 . . H
C13A -0.0395(7) 0.3935(8) 0.2854(8) 0.080(3) Uani d . 1 . . C
H13A -0.0357 0.3088 0.2795 0.120 Uiso calc R 1 . . H
H13B -0.0689 0.4287 0.2263 0.120 Uiso calc R 1 . . H
H13C -0.1056 0.4136 0.3208 0.120 Uiso calc R 1 . . H
Zn1B 0.46597(6) 0.08880(6) 0.16004(4) 0.03171(16) Uani d . 1 . . Zn
Br1B 0.40421(6) 0.10618(5) 0.30084(4) 0.03968(16) Uani d . 1 . . Br
Br2B 0.48588(7) 0.28215(6) 0.09799(4) 0.04563(17) Uani d . 1 . . Br
N1B 0.2658(5) 0.0407(5) 0.0663(3) 0.0349(10) Uani d . 1 . . N
N2B 0.4752(5) -0.0928(4) 0.1491(3) 0.0322(9) Uani d . 1 . . N
N3B 0.6917(5) 0.0456(5) 0.1721(3) 0.0370(10) Uani d . 1 . . N
C1B 0.2287(5) -0.0774(6) 0.0917(4) 0.0336(11) Uani d . 1 . . C
H1BA 0.1892 -0.0676 0.1449 0.040 Uiso calc R 1 . . H
C2B 0.3572(6) -0.1511(5) 0.1211(3) 0.0315(11) Uani d . 1 . . C
C3B 0.3569(6) -0.2715(6) 0.1221(3) 0.0357(11) Uani d . 1 . . C
H3BA 0.2730 -0.3132 0.1024 0.043 Uiso calc R 1 . . H
C4B 0.4806(7) -0.3302(6) 0.1524(4) 0.0391(12) Uani d . 1 . . C
H4BA 0.4822 -0.4127 0.1532 0.047 Uiso calc R 1 . . H
C5B 0.6025(6) -0.2677(5) 0.1815(4) 0.0369(11) Uani d . 1 . . C
H5BA 0.6883 -0.3063 0.2024 0.044 Uiso calc R 1 . . H
C6B 0.5951(6) -0.1472(5) 0.1792(4) 0.0323(11) Uani d . 1 . . C
C7B 0.7193(6) -0.0704(5) 0.2124(4) 0.0377(12) Uani d . 1 . . C
H7BA 0.8005 -0.1051 0.1943 0.045 Uiso calc R 1 . . H
C8B 0.1588(7) 0.1260(7) 0.0706(5) 0.0489(15) Uani d . 1 . . C
H8BA 0.0721 0.1036 0.0293 0.073 Uiso calc R 1 . . H
H8BB 0.1873 0.2028 0.0542 0.073 Uiso calc R 1 . . H
H8BC 0.1452 0.1288 0.1312 0.073 Uiso calc R 1 . . H
C9B 0.2938(7) 0.0430(7) -0.0233(4) 0.0465(14) Uani d . 1 . . C
H9BA 0.2095 0.0225 -0.0677 0.070 Uiso calc R 1 . . H
H9BB 0.3667 -0.0132 -0.0259 0.070 Uiso calc R 1 . . H
H9BC 0.3237 0.1211 -0.0357 0.070 Uiso calc R 1 . . H
C10B 0.1171(7) -0.1370(7) 0.0203(5) 0.0523(17) Uani d . 1 . . C
H10D 0.0364 -0.0859 0.0036 0.078 Uiso calc R 1 . . H
H10E 0.0901 -0.2102 0.0438 0.078 Uiso calc R 1 . . H
H10F 0.1534 -0.1529 -0.0320 0.078 Uiso calc R 1 . . H
C11B 0.7505(7) -0.0655(6) 0.3156(4) 0.0451(14) Uani d . 1 . . C
H11D 0.8313 -0.0161 0.3381 0.068 Uiso calc R 1 . . H
H11E 0.7694 -0.1441 0.3398 0.068 Uiso calc R 1 . . H
H11F 0.6706 -0.0333 0.3340 0.068 Uiso calc R 1 . . H
C12B 0.7049(7) 0.0362(7) 0.0761(5) 0.0480(15) Uani d . 1 . . C
H12D 0.8006 0.0175 0.0755 0.072 Uiso calc R 1 . . H
H12E 0.6791 0.1104 0.0456 0.072 Uiso calc R 1 . . H
H12F 0.6436 -0.0252 0.0455 0.072 Uiso calc R 1 . . H
C13B 0.7874(7) 0.1340(7) 0.2166(5) 0.0507(16) Uani d . 1 . . C
H13D 0.8823 0.1091 0.2192 0.076 Uiso calc R 1 . . H
H13E 0.7756 0.1452 0.2771 0.076 Uiso calc R 1 . . H
H13F 0.7689 0.2072 0.1837 0.076 Uiso calc R 1 . . H

loop_
_atom_site_aniso_label
_atom_site_aniso_U_11
_atom_site_aniso_U_22
_atom_site_aniso_U_33
_atom_site_aniso_U_12
_atom_site_aniso_U_13
_atom_site_aniso_U_23
Zn1A 0.0165(2) 0.0351(3) 0.0365(3) 0.0002(2) 0.0066(2) -0.0004(2)
Br1A 0.0310(3) 0.0512(4) 0.0404(3) 0.0109(2) 0.0063(2) 0.0049(2)
Br2A 0.0252(2) 0.0551(4) 0.0593(4) -0.0052(2) 0.0205(2) -0.0018(3)
N1A 0.0207(19) 0.036(2) 0.034(2) -0.0004(16) 0.0103(16) -0.0060(17)
N2A 0.0164(17) 0.035(2) 0.0325(19) 0.0017(16) 0.0055(14) -0.0016(17)
N3A 0.020(2) 0.038(3) 0.064(3) -0.0025(18) 0.010(2) 0.002(2)
C1A 0.023(2) 0.036(3) 0.034(2) -0.003(2) 0.0086(19) -0.005(2)
C2A 0.017(2) 0.039(3) 0.029(2) 0.0009(18) 0.0075(16) 0.002(2)
C3A 0.019(2) 0.044(3) 0.036(2) 0.000(2) 0.0080(17) 0.007(2)
C4A 0.021(2) 0.048(3) 0.038(3) 0.004(2) 0.0108(19) 0.007(2)
C5A 0.026(2) 0.047(3) 0.037(3) 0.011(2) 0.010(2) 0.003(2)
C6A 0.020(2) 0.031(3) 0.035(2) 0.0055(18) 0.0064(18) 0.001(2)
C7A 0.026(3) 0.035(3) 0.058(4) 0.005(2) 0.001(2) -0.012(3)
C8A 0.037(3) 0.040(3) 0.056(4) 0.002(3) 0.015(3) -0.011(3)
C9A 0.034(3) 0.067(4) 0.032(3) -0.015(3) 0.015(2) -0.006(3)
C10A 0.029(3) 0.050(4) 0.050(3) -0.012(2) 0.010(2) -0.012(3)
C11A 0.042(3) 0.074(5) 0.051(4) 0.015(3) -0.007(3) -0.022(4)
C12A 0.042(4) 0.059(5) 0.095(6) 0.011(3) 0.028(4) 0.036(4)
C13A 0.022(3) 0.058(5) 0.150(9) -0.014(3) 0.003(4) -0.038(5)
Zn1B 0.0298(3) 0.0307(3) 0.0364(3) 0.0015(2) 0.0114(2) 0.0000(2)
Br1B 0.0444(3) 0.0414(3) 0.0361(3) 0.0076(2) 0.0152(2) 0.0001(2)
Br2B 0.0551(4) 0.0352(3) 0.0513(3) 0.0008(3) 0.0221(3) 0.0061(2)
N1B 0.031(2) 0.039(2) 0.035(2) 0.0029(19) 0.0061(18) 0.0015(19)
N2B 0.029(2) 0.035(2) 0.035(2) -0.0039(18) 0.0125(18) -0.0042(18)
N3B 0.028(2) 0.038(3) 0.046(3) -0.0029(19) 0.0108(19) -0.004(2)
C1B 0.024(2) 0.046(3) 0.030(2) -0.001(2) 0.0047(18) 0.000(2)
C2B 0.035(3) 0.037(3) 0.025(2) -0.002(2) 0.0109(19) 0.0000(19)
C3B 0.039(3) 0.040(3) 0.029(2) -0.012(2) 0.011(2) -0.003(2)
C4B 0.050(3) 0.032(3) 0.038(3) -0.007(2) 0.017(2) -0.001(2)
C5B 0.042(3) 0.031(3) 0.042(3) 0.004(2) 0.018(2) 0.004(2)
C6B 0.032(3) 0.030(3) 0.036(3) 0.003(2) 0.013(2) 0.003(2)
C7B 0.028(2) 0.039(3) 0.048(3) 0.006(2) 0.012(2) 0.000(2)
C8B 0.036(3) 0.058(4) 0.052(3) 0.014(3) 0.009(2) 0.004(3)
C9B 0.045(3) 0.056(4) 0.038(3) 0.001(3) 0.009(3) 0.004(3)
C10B 0.037(3) 0.057(4) 0.053(4) -0.010(3) -0.008(3) 0.007(3)
C11B 0.037(3) 0.051(4) 0.043(3) 0.000(3) 0.003(2) 0.006(3)
C12B 0.042(3) 0.059(4) 0.051(3) -0.005(3) 0.026(3) -0.001(3)
C13B 0.034(3) 0.050(4) 0.065(4) -0.012(3) 0.006(3) -0.001(3)

loop_
_atom_type_symbol
_atom_type_description
_atom_type_scat_dispersion_real
_atom_type_scat_dispersion_imag
_atom_type_scat_source
C C 0.0033 0.0016 'International Tables Vol C Tables 4.2.6.8 and 6.1.1.4'
H H 0.0000 0.0000 'International Tables Vol C Tables 4.2.6.8 and 6.1.1.4'
N N 0.0061 0.0033 'International Tables Vol C Tables 4.2.6.8 and 6.1.1.4'
Zn Zn 0.2839 1.4301 'International Tables Vol C Tables 4.2.6.8 and 6.1.1.4'
Br Br -0.2901 2.4595 'International Tables Vol C Tables 4.2.6.8 and 6.1.1.4'

loop_
_geom_angle_atom_site_label_1
_geom_angle_atom_site_label_2
_geom_angle_atom_site_label_3
_geom_angle
_geom_angle_publ_flag
N2A Zn1A N1A 76.00(17) y
N2A Zn1A N3A 74.85(18) y
N1A Zn1A N3A 139.05(18) y
N2A Zn1A Br1A 104.93(12) y
N1A Zn1A Br1A 105.97(13) y
N3A Zn1A Br1A 108.90(16) y
N2A Zn1A Br2A 146.82(12) y
N1A Zn1A Br2A 95.11(11) y
N3A Zn1A Br2A 93.81(14) y
Br1A Zn1A Br2A 108.25(3) y
C9A N1A C8A 109.5(5) ?
C9A N1A C1A 111.1(4) ?
C8A N1A C1A 110.6(5) ?
C9A N1A Zn1A 108.0(4) ?
C8A N1A Zn1A 110.4(3) ?
C1A N1A Zn1A 107.2(3) ?
C6A N2A C2A 121.7(4) ?
C6A N2A Zn1A 119.6(3) ?
C2A N2A Zn1A 118.7(4) ?
C12A N3A C13A 108.5(7) ?
C12A N3A C7A 106.6(5) ?
C13A N3A C7A 112.2(6) ?
C12A N3A Zn1A 107.2(5) ?
C13A N3A Zn1A 113.4(5) ?
C7A N3A Zn1A 108.7(4) ?
N1A C1A C2A 108.8(4) ?
N1A C1A C10A 115.3(4) ?
C2A C1A C10A 112.8(5) ?
N1A C1A H1AA 106.4 ?
C2A C1A H1AA 106.4 ?
C10A C1A H1AA 106.4 ?
N2A C2A C3A 120.2(5) ?
N2A C2A C1A 115.2(4) ?
C3A C2A C1A 124.6(5) ?
C2A C3A C4A 118.8(5) ?
C2A C3A H3AA 120.6 ?
C4A C3A H3AA 120.6 ?
C5A C4A C3A 120.6(5) ?
C5A C4A H4AA 119.7 ?
C3A C4A H4AA 119.7 ?
C4A C5A C6A 117.7(6) ?
C4A C5A H5AA 121.1 ?
C6A C5A H5AA 121.1 ?
N2A C6A C5A 120.9(5) ?
N2A C6A C7A 115.8(4) ?
C5A C6A C7A 123.2(5) ?
N3A C7A C6A 108.0(5) ?
N3A C7A C11A 112.6(5) ?
C6A C7A C11A 107.9(6) ?
N3A C7A H7AA 109.4 ?
C6A C7A H7AA 109.4 ?
C11A C7A H7AA 109.4 ?
N1A C8A H8AA 109.5 ?
N1A C8A H8AB 109.5 ?
H8AA C8A H8AB 109.5 ?
N1A C8A H8AC 109.5 ?
H8AA C8A H8AC 109.5 ?
H8AB C8A H8AC 109.5 ?
N1A C9A H9AA 109.5 ?
N1A C9A H9AB 109.5 ?
H9AA C9A H9AB 109.5 ?
N1A C9A H9AC 109.5 ?
H9AA C9A H9AC 109.5 ?
H9AB C9A H9AC 109.5 ?
C1A C10A H10A 109.5 ?
C1A C10A H10B 109.5 ?
H10A C10A H10B 109.5 ?
C1A C10A H10C 109.5 ?
H10A C10A H10C 109.5 ?
H10B C10A H10C 109.5 ?
C7A C11A H11A 109.5 ?
C7A C11A H11B 109.5 ?
H11A C11A H11B 109.5 ?
C7A C11A H11C 109.5 ?
H11A C11A H11C 109.5 ?
H11B C11A H11C 109.5 ?
N3A C12A H12A 109.5 ?
N3A C12A H12B 109.5 ?
H12A C12A H12B 109.5 ?
N3A C12A H12C 109.5 ?
H12A C12A H12C 109.5 ?
H12B C12A H12C 109.5 ?
N3A C13A H13A 109.5 ?
N3A C13A H13B 109.5 ?
H13A C13A H13B 109.5 ?
N3A C13A H13C 109.5 ?
H13A C13A H13C 109.5 ?
H13B C13A H13C 109.5 ?
N2B Zn1B N1B 75.61(19) y
N2B Zn1B N3B 74.15(19) y
N1B Zn1B N3B 135.45(19) y
N2B Zn1B Br1B 100.44(13) y
N1B Zn1B Br1B 103.14(13) y
N3B Zn1B Br1B 113.89(14) y
N2B Zn1B Br2B 149.60(13) y
N1B Zn1B Br2B 96.46(14) y
N3B Zn1B Br2B 93.45(14) y
Br1B Zn1B Br2B 109.96(3) y
C8B N1B C9B 109.4(5) ?
C8B N1B C1B 111.8(5) ?
C9B N1B C1B 112.2(5) ?
C8B N1B Zn1B 110.6(4) ?
C9B N1B Zn1B 105.5(4) ?
C1B N1B Zn1B 107.1(3) ?
C6B N2B C2B 121.8(5) ?
C6B N2B Zn1B 119.5(4) ?
C2B N2B Zn1B 118.3(4) ?
C13B N3B C7B 113.5(5) ?
C13B N3B C12B 108.3(5) ?
C7B N3B C12B 107.4(5) ?
C13B N3B Zn1B 114.4(4) ?
C7B N3B Zn1B 108.4(4) ?
C12B N3B Zn1B 104.4(4) ?
N1B C1B C2B 110.3(4) ?
N1B C1B C10B 113.7(5) ?
C2B C1B C10B 112.6(5) ?
N1B C1B H1BA 106.6 ?
C2B C1B H1BA 106.6 ?
C10B C1B H1BA 106.6 ?
N2B C2B C3B 120.2(6) ?
N2B C2B C1B 115.8(5) ?
C3B C2B C1B 124.0(5) ?
C2B C3B C4B 119.1(5) ?
C2B C3B H3BA 120.4 ?
C4B C3B H3BA 120.4 ?
C3B C4B C5B 119.7(6) ?
C3B C4B H4BA 120.1 ?
C5B C4B H4BA 120.1 ?
C6B C5B C4B 118.1(6) ?
C6B C5B H5BA 120.9 ?
C4B C5B H5BA 120.9 ?
N2B C6B C5B 121.1(6) ?
N2B C6B C7B 116.1(5) ?
C5B C6B C7B 122.8(5) ?
N3B C7B C6B 109.4(5) ?
N3B C7B C11B 112.0(5) ?
C6B C7B C11B 108.7(5) ?
N3B C7B H7BA 108.9 ?
C6B C7B H7BA 108.9 ?
C11B C7B H7BA 108.9 ?
N1B C8B H8BA 109.5 ?
N1B C8B H8BB 109.5 ?
H8BA C8B H8BB 109.5 ?
N1B C8B H8BC 109.5 ?
H8BA C8B H8BC 109.5 ?
H8BB C8B H8BC 109.5 ?
N1B C9B H9BA 109.5 ?
N1B C9B H9BB 109.5 ?
H9BA C9B H9BB 109.5 ?
N1B C9B H9BC 109.5 ?
H9BA C9B H9BC 109.5 ?
H9BB C9B H9BC 109.5 ?
C1B C10B H10D 109.5 ?
C1B C10B H10E 109.5 ?
H10D C10B H10E 109.5 ?
C1B C10B H10F 109.5 ?
H10D C10B H10F 109.5 ?
H10E C10B H10F 109.5 ?
C7B C11B H11D 109.5 ?
C7B C11B H11E 109.5 ?
H11D C11B H11E 109.5 ?
C7B C11B H11F 109.5 ?
H11D C11B H11F 109.5 ?
H11E C11B H11F 109.5 ?
N3B C12B H12D 109.5 ?
N3B C12B H12E 109.5 ?
H12D C12B H12E 109.5 ?
N3B C12B H12F 109.5 ?
H12D C12B H12F 109.5 ?
H12E C12B H12F 109.5 ?
N3B C13B H13D 109.5 ?
N3B C13B H13E 109.5 ?
H13D C13B H13E 109.5 ?
N3B C13B H13F 109.5 ?
H13D C13B H13F 109.5 ?
H13E C13B H13F 109.5 ?

loop_
_geom_bond_atom_site_label_1
_geom_bond_atom_site_label_2
_geom_bond_site_symmetry_2
_geom_bond_distance
_geom_bond_publ_flag
Zn1A N2A . 2.110(4) y
Zn1A N1A . 2.234(4) y
Zn1A N3A . 2.241(6) y
Zn1A Br1A . 2.4025(8) y
Zn1A Br2A . 2.4401(8) y
N1A C9A . 1.477(7) ?
N1A C8A . 1.479(8) ?
N1A C1A . 1.499(6) ?
N2A C6A . 1.334(7) ?
N2A C2A . 1.336(7) ?
N3A C12A . 1.475(10) ?
N3A C13A . 1.498(8) ?
N3A C7A . 1.504(8) ?
C1A C2A . 1.512(8) ?
C1A C10A . 1.526(7) ?
C1A H1AA . 1.0000 ?
C2A C3A . 1.381(7) ?
C3A C4A . 1.388(9) ?
C3A H3AA . 0.9500 ?
C4A C5A . 1.374(9) ?
C4A H4AA . 0.9500 ?
C5A C6A . 1.395(7) ?
C5A H5AA . 0.9500 ?
C6A C7A . 1.506(8) ?
C7A C11A . 1.546(10) ?
C7A H7AA . 1.0000 ?
C8A H8AA . 0.9800 ?
C8A H8AB . 0.9800 ?
C8A H8AC . 0.9800 ?
C9A H9AA . 0.9800 ?
C9A H9AB . 0.9800 ?
C9A H9AC . 0.9800 ?
C10A H10A . 0.9800 ?
C10A H10B . 0.9800 ?
C10A H10C . 0.9800 ?
C11A H11A . 0.9800 ?
C11A H11B . 0.9800 ?
C11A H11C . 0.9800 ?
C12A H12A . 0.9800 ?
C12A H12B . 0.9800 ?
C12A H12C . 0.9800 ?
C13A H13A . 0.9800 ?
C13A H13B . 0.9800 ?
C13A H13C . 0.9800 ?
Zn1B N2B . 2.101(5) y
Zn1B N1B . 2.241(5) y
Zn1B N3B . 2.269(5) y
Zn1B Br1B . 2.4109(8) y
Zn1B Br2B . 2.4504(9) y
N1B C8B . 1.462(8) ?
N1B C9B . 1.480(8) ?
N1B C1B . 1.486(8) ?
N2B C6B . 1.332(7) ?
N2B C2B . 1.334(7) ?
N3B C13B . 1.452(8) ?
N3B C7B . 1.472(8) ?
N3B C12B . 1.527(8) ?
C1B C2B . 1.514(8) ?
C1B C10B . 1.531(8) ?
C1B H1BA . 1.0000 ?
C2B C3B . 1.385(9) ?
C3B C4B . 1.387(9) ?
C3B H3BA . 0.9500 ?
C4B C5B . 1.392(9) ?
C4B H4BA . 0.9500 ?
C5B C6B . 1.388(8) ?
C5B H5BA . 0.9500 ?
C6B C7B . 1.508(8) ?
C7B C11B . 1.556(9) ?
C7B H7BA . 1.0000 ?
C8B H8BA . 0.9800 ?
C8B H8BB . 0.9800 ?
C8B H8BC . 0.9800 ?
C9B H9BA . 0.9800 ?
C9B H9BB . 0.9800 ?
C9B H9BC . 0.9800 ?
C10B H10D . 0.9800 ?
C10B H10E . 0.9800 ?
C10B H10F . 0.9800 ?
C11B H11D . 0.9800 ?
C11B H11E . 0.9800 ?
C11B H11F . 0.9800 ?
C12B H12D . 0.9800 ?
C12B H12E . 0.9800 ?
C12B H12F . 0.9800 ?
C13B H13D . 0.9800 ?
C13B H13E . 0.9800 ?
C13B H13F . 0.9800 ?
